data_4029719
loop_
_publ_author_name
'Deng, Hong-Ping'
'Wang, De'
'Wei, Yin'
'Shi, Min'

_publ_section_title
;
 Chiral multifunctional thiourea-phosphine catalyzed asymmetric [3 + 2]
 annulation of Morita-Baylis-Hillman carbonates with maleimides.
;
_journal_name_full 'Beilstein journal of organic chemistry'
_journal_page_first 1098
_journal_page_last 1104
_journal_paper_doi 10.3762/bjoc.8.121
_journal_volume 8
_journal_year 2012
_chemical_absolute_configuration ad
_chemical_formula_sum 'C16 H14 Br N O3'
_chemical_formula_weight 348.19
_chemical_name_systematic
; 
 ? 
;
_space_group_IT_number 19
_symmetry_cell_setting orthorhombic
_symmetry_space_group_name_Hall 'P 2ac 2ab'
_symmetry_space_group_name_H-M 'P 21 21 21'
_atom_sites_solution_hydrogens geom
_atom_sites_solution_primary direct
_atom_sites_solution_secondary difmap
_audit_creation_method SHELXL-97
_cell_angle_alpha 90.00
_cell_angle_beta 90.00
_cell_angle_gamma 90.00
_cell_formula_units_Z 4
_cell_length_a 9.5280(6)
_cell_length_b 9.6271(6)
_cell_length_c 16.3779(10)
_cell_measurement_reflns_used 2156
_cell_measurement_temperature 293(2)
_cell_measurement_theta_max 51.438
_cell_measurement_theta_min 4.908
_cell_volume 1502.30(16)
_computing_cell_refinement 'Bruker SMART'
_computing_data_collection 'Bruker SMART'
_computing_data_reduction 'Bruker SHELXTL'
_computing_molecular_graphics 'Bruker SHELXTL'
_computing_publication_material 'Bruker SHELXTL'
_computing_structure_refinement 'SHELXL-97 (Sheldrick, 1997)'
_computing_structure_solution 'SHELXS-97 (Sheldrick, 1990)'
_diffrn_ambient_temperature 293(2)
_diffrn_measured_fraction_theta_full 1.000
_diffrn_measured_fraction_theta_max 1.000
_diffrn_measurement_device_type 'CCD area detector'
_diffrn_measurement_method 'phi and omega scans'
_diffrn_radiation_monochromator graphite
_diffrn_radiation_source 'fine-focus sealed tube'
_diffrn_radiation_type MoK\a
_diffrn_radiation_wavelength 0.71073
_diffrn_reflns_av_R_equivalents 0.0283
_diffrn_reflns_av_sigmaI/netI 0.0563
_diffrn_reflns_limit_h_max 11
_diffrn_reflns_limit_h_min -11
_diffrn_reflns_limit_k_max 10
_diffrn_reflns_limit_k_min -11
_diffrn_reflns_limit_l_max 16
_diffrn_reflns_limit_l_min -20
_diffrn_reflns_number 8593
_diffrn_reflns_theta_full 26.00
_diffrn_reflns_theta_max 26.00
_diffrn_reflns_theta_min 2.45
_exptl_absorpt_coefficient_mu 2.745
_exptl_absorpt_correction_T_max 1.00000
_exptl_absorpt_correction_T_min 0.62554
_exptl_absorpt_correction_type empirical
_exptl_absorpt_process_details sadabs
_exptl_crystal_colour colorless
_exptl_crystal_density_diffrn 1.539
_exptl_crystal_density_method 'not measured'
_exptl_crystal_description prismatic
_exptl_crystal_F_000 704
_exptl_crystal_size_max 0.211
_exptl_crystal_size_mid 0.157
_exptl_crystal_size_min 0.104
_refine_diff_density_max 0.262
_refine_diff_density_min -0.402
_refine_diff_density_rms 0.043
_refine_ls_abs_structure_details 'Flack H D (1983), Acta Cryst. A39, 876-881'
_refine_ls_abs_structure_Flack -0.009(13)
_refine_ls_extinction_coef 0.0073(11)
_refine_ls_extinction_expression Fc^*^=kFc[1+0.001xFc^2^\l^3^/sin(2\q)]^-1/4^
_refine_ls_extinction_method SHELXL
_refine_ls_goodness_of_fit_ref 1.024
_refine_ls_hydrogen_treatment constr
_refine_ls_matrix_type full
_refine_ls_number_parameters 193
_refine_ls_number_reflns 2946
_refine_ls_number_restraints 0
_refine_ls_restrained_S_all 1.024
_refine_ls_R_factor_all 0.0577
_refine_ls_R_factor_gt 0.0384
_refine_ls_shift/su_max 0.000
_refine_ls_shift/su_mean 0.000
_refine_ls_structure_factor_coef Fsqd
_refine_ls_weighting_details 'calc w=1/[\s^2^(Fo^2^)+(0.0160P)^2^+0.4554P] where P=(Fo^2^+2Fc^2^)/3'
_refine_ls_weighting_scheme calc
_refine_ls_wR_factor_gt 0.0900
_refine_ls_wR_factor_ref 0.0995
_reflns_number_gt 2176
_reflns_number_total 2946
_reflns_threshold_expression >2sigma(I)
_cod_data_source_file 1860-5397-8-121-S3.cif
_cod_data_source_block cd21226
_cod_depositor_comments
;
The following automatic conversions were performed:

'_symmetry_cell_setting' value 'Orthorhombic' changed to
'orthorhombic' according to
/usr/data/users/saulius/automatic-downloads/retrospective/Beilstein/lib/dictionaries/cif_core.dic
dictionary named 'cif_core.dic' version 2.4.2 from 2011-04-26.

Automatic conversion script
Id: cif_fix_values 2281 2013-09-26 08:29:07Z andrius 
;
_cod_original_sg_symbol_H-M P2(1)2(1)2(1)
_cod_database_code 4029719

loop_
_symmetry_equiv_pos_as_xyz
'x, y, z'
'-x+1/2, -y, z+1/2'
'-x, y+1/2, -z+1/2'
'x+1/2, -y+1/2, -z'

loop_
_atom_site_label
_atom_site_type_symbol
_atom_site_fract_x
_atom_site_fract_y
_atom_site_fract_z
_atom_site_U_iso_or_equiv
_atom_site_adp_type
_atom_site_occupancy
_atom_site_symmetry_multiplicity
_atom_site_calc_flag
_atom_site_refinement_flags
Br1 Br 1.01406(7) -0.00697(5) 0.12295(2) 0.1205(3) Uani 1 1 d .
N1 N 0.8606(3) 0.2293(3) 0.65575(16) 0.0570(7) Uani 1 1 d .
O1 O 1.0380(3) 0.1377(3) 0.73222(15) 0.0828(8) Uani 1 1 d .
O2 O 0.7150(3) 0.2925(3) 0.55163(18) 0.0782(8) Uani 1 1 d .
O3 O 0.7153(3) -0.2602(3) 0.47386(17) 0.0802(8) Uani 1 1 d .
C1 C 0.9771(4) 0.1472(3) 0.6681(2) 0.0576(8) Uani 1 1 d .
C2 C 0.8149(3) 0.2281(3) 0.5761(2) 0.0553(8) Uani 1 1 d .
C3 C 0.9104(3) 0.1368(3) 0.52630(18) 0.0508(7) Uani 1 1 d .
H3 H 0.9624 0.1921 0.4862 0.061 Uiso 1 1 calc R
C4 C 1.0103(3) 0.0741(3) 0.58912(18) 0.0521(7) Uani 1 1 d .
H4 H 1.1088 0.0860 0.5733 0.063 Uiso 1 1 calc R
C5 C 0.9681(3) -0.0770(3) 0.59086(18) 0.0497(7) Uani 1 1 d .
H5 H 1.0061 -0.1416 0.6268 0.060 Uiso 1 1 calc R
C6 C 0.8714(3) -0.1078(3) 0.53587(16) 0.0444(7) Uani 1 1 d .
C7 C 0.8313(3) 0.0154(3) 0.48353(17) 0.0489(7) Uani 1 1 d .
H7 H 0.7300 0.0311 0.4879 0.059 Uiso 1 1 calc R
C8 C 0.8099(3) -0.2460(4) 0.5229(2) 0.0548(8) Uani 1 1 d .
C9 C 0.8682(4) -0.3674(4) 0.5688(2) 0.0677(10) Uani 1 1 d .
H9A H 0.8232 -0.4511 0.5505 0.102 Uiso 1 1 calc R
H9B H 0.8514 -0.3552 0.6261 0.102 Uiso 1 1 calc R
H9C H 0.9673 -0.3740 0.5591 0.102 Uiso 1 1 calc R
C10 C 0.8704(3) 0.0004(3) 0.39498(17) 0.0523(7) Uani 1 1 d .
C11 C 0.9887(4) -0.0719(4) 0.37123(18) 0.0606(8) Uani 1 1 d .
H11 H 1.0415 -0.1186 0.4103 0.073 Uiso 1 1 calc R
C12 C 1.0300(4) -0.0760(4) 0.28996(19) 0.0681(9) Uani 1 1 d .
H12 H 1.1105 -0.1241 0.2748 0.082 Uiso 1 1 calc R
C13 C 0.9525(5) -0.0095(4) 0.23324(19) 0.0728(11) Uani 1 1 d .
C14 C 0.8341(6) 0.0620(5) 0.2542(2) 0.0893(14) Uani 1 1 d .
H14 H 0.7818 0.1074 0.2144 0.107 Uiso 1 1 calc R
C15 C 0.7928(4) 0.0662(4) 0.3347(2) 0.0752(11) Uani 1 1 d .
H15 H 0.7115 0.1140 0.3488 0.090 Uiso 1 1 calc R
C16 C 0.7901(5) 0.3067(4) 0.7207(3) 0.0799(11) Uani 1 1 d .
H16A H 0.8383 0.3929 0.7298 0.120 Uiso 1 1 calc R
H16B H 0.7909 0.2528 0.7701 0.120 Uiso 1 1 calc R
H16C H 0.6949 0.3251 0.7050 0.120 Uiso 1 1 calc R

loop_
_atom_site_aniso_label
_atom_site_aniso_U_11
_atom_site_aniso_U_22
_atom_site_aniso_U_33
_atom_site_aniso_U_23
_atom_site_aniso_U_13
_atom_site_aniso_U_12
Br1 0.1912(7) 0.1292(4) 0.0411(2) 0.0052(2) -0.0054(3) -0.0489(4)
N1 0.0618(16) 0.0486(16) 0.0605(16) -0.0040(12) -0.0065(13) 0.0026(15)
O1 0.0929(19) 0.0900(19) 0.0655(15) -0.0148(13) -0.0318(15) 0.0132(16)
O2 0.0789(17) 0.0592(15) 0.096(2) -0.0031(13) -0.0280(15) 0.0156(14)
O3 0.0715(15) 0.0765(18) 0.093(2) 0.0023(16) -0.0212(15) -0.0220(14)
C1 0.0592(19) 0.0557(19) 0.0579(18) -0.0039(14) -0.0116(17) -0.0053(18)
C2 0.0534(18) 0.0408(17) 0.072(2) 0.0025(15) -0.0140(16) -0.0034(16)
C3 0.0494(16) 0.0517(18) 0.0513(17) 0.0073(14) -0.0065(14) -0.0083(15)
C4 0.0393(15) 0.0603(19) 0.0567(17) -0.0008(14) -0.0084(13) -0.0004(15)
C5 0.0473(17) 0.0524(18) 0.0495(16) 0.0012(12) 0.0036(14) 0.0082(15)
C6 0.0434(15) 0.0486(18) 0.0411(15) -0.0009(12) 0.0027(13) 0.0000(13)
C7 0.0408(15) 0.0519(18) 0.0539(16) 0.0004(14) -0.0058(12) 0.0013(14)
C8 0.0549(18) 0.055(2) 0.054(2) -0.0001(15) 0.0108(16) -0.0036(16)
C9 0.087(3) 0.055(2) 0.061(2) 0.0045(16) 0.0068(19) -0.005(2)
C10 0.0572(18) 0.0511(18) 0.0485(15) 0.0029(14) -0.0165(13) -0.0081(17)
C11 0.069(2) 0.068(2) 0.0452(17) 0.0098(14) -0.0124(16) 0.0070(18)
C12 0.084(2) 0.075(2) 0.0459(18) 0.0007(16) -0.0016(18) -0.005(2)
C13 0.113(3) 0.061(2) 0.0441(17) 0.0045(16) -0.0132(18) -0.029(3)
C14 0.127(4) 0.083(3) 0.058(2) 0.0180(19) -0.044(2) 0.000(3)
C15 0.086(3) 0.074(2) 0.066(2) 0.0083(18) -0.028(2) 0.012(2)
C16 0.088(3) 0.067(2) 0.085(3) -0.024(2) -0.001(2) 0.007(2)

loop_
_atom_type_symbol
_atom_type_description
_atom_type_scat_dispersion_real
_atom_type_scat_dispersion_imag
_atom_type_scat_source
C C 0.0033 0.0016 'International Tables Vol C Tables 4.2.6.8 and 6.1.1.4'
H H 0.0000 0.0000 'International Tables Vol C Tables 4.2.6.8 and 6.1.1.4'
N N 0.0061 0.0033 'International Tables Vol C Tables 4.2.6.8 and 6.1.1.4'
O O 0.0106 0.0060 'International Tables Vol C Tables 4.2.6.8 and 6.1.1.4'
Br Br -0.2901 2.4595 'International Tables Vol C Tables 4.2.6.8 and 6.1.1.4'

loop_
_geom_angle_atom_site_label_1
_geom_angle_atom_site_label_2
_geom_angle_atom_site_label_3
_geom_angle
C2 N1 C1 113.0(3)
C2 N1 C16 123.3(3)
C1 N1 C16 123.7(3)
O1 C1 N1 124.1(3)
O1 C1 C4 127.7(3)
N1 C1 C4 108.1(3)
O2 C2 N1 124.1(3)
O2 C2 C3 126.8(3)
N1 C2 C3 109.1(3)
C2 C3 C4 104.1(3)
C2 C3 C7 112.9(2)
C4 C3 C7 108.0(2)
C2 C3 H3 110.6
C4 C3 H3 110.6
C7 C3 H3 110.6
C1 C4 C5 112.2(3)
C1 C4 C3 105.2(3)
C5 C4 C3 103.1(3)
C1 C4 H4 111.9
C5 C4 H4 111.9
C3 C4 H4 111.9
C6 C5 C4 112.9(3)
C6 C5 H5 123.5
C4 C5 H5 123.5
C5 C6 C8 125.4(3)
C5 C6 C7 112.7(3)
C8 C6 C7 121.9(2)
C10 C7 C6 114.1(3)
C10 C7 C3 112.7(2)
C6 C7 C3 102.2(2)
C10 C7 H7 109.2
C6 C7 H7 109.2
C3 C7 H7 109.2
O3 C8 C6 119.5(3)
O3 C8 C9 121.3(3)
C6 C8 C9 119.2(3)
C8 C9 H9A 109.5
C8 C9 H9B 109.5
H9A C9 H9B 109.5
C8 C9 H9C 109.5
H9A C9 H9C 109.5
H9B C9 H9C 109.5
C11 C10 C15 117.7(3)
C11 C10 C7 121.5(2)
C15 C10 C7 120.7(3)
C10 C11 C12 121.1(3)
C10 C11 H11 119.5
C12 C11 H11 119.5
C13 C12 C11 119.4(4)
C13 C12 H12 120.3
C11 C12 H12 120.3
C12 C13 C14 121.3(3)
C12 C13 Br1 119.5(3)
C14 C13 Br1 119.2(3)
C13 C14 C15 119.5(3)
C13 C14 H14 120.3
C15 C14 H14 120.3
C14 C15 C10 121.1(4)
C14 C15 H15 119.5
C10 C15 H15 119.5
N1 C16 H16A 109.5
N1 C16 H16B 109.5
H16A C16 H16B 109.5
N1 C16 H16C 109.5
H16A C16 H16C 109.5
H16B C16 H16C 109.5

loop_
_geom_bond_atom_site_label_1
_geom_bond_atom_site_label_2
_geom_bond_distance
Br1 C13 1.899(3)
N1 C2 1.376(4)
N1 C1 1.377(4)
N1 C16 1.463(4)
O1 C1 1.203(4)
O2 C2 1.204(4)
O3 C8 1.215(4)
C1 C4 1.507(4)
C2 C3 1.505(5)
C3 C4 1.526(4)
C3 C7 1.557(4)
C3 H3 0.9800
C4 C5 1.509(5)
C4 H4 0.9800
C5 C6 1.322(4)
C5 H5 0.9300
C6 C8 1.469(5)
C6 C7 1.513(4)
C7 C10 1.504(4)
C7 H7 0.9800
C8 C9 1.496(5)
C9 H9A 0.9600
C9 H9B 0.9600
C9 H9C 0.9600
C10 C11 1.380(4)
C10 C15 1.387(4)
C11 C12 1.389(4)
C11 H11 0.9300
C12 C13 1.349(5)
C12 H12 0.9300
C13 C14 1.365(6)
C14 C15 1.376(6)
C14 H14 0.9300
C15 H15 0.9300
C16 H16A 0.9600
C16 H16B 0.9600
C16 H16C 0.9600

loop_
_geom_hbond_atom_site_label_D
_geom_hbond_atom_site_label_H
_geom_hbond_atom_site_label_A
_geom_hbond_distance_DH
_geom_hbond_distance_HA
_geom_hbond_distance_DA
_geom_hbond_angle_DHA
_geom_hbond_site_symmetry_A
C4 H4 O2 0.98 2.57 3.281(4) 129.9 4_556
C9 H9B O1 0.96 2.55 3.380(4) 145.0 3_746

loop_
_geom_torsion_atom_site_label_1
_geom_torsion_atom_site_label_2
_geom_torsion_atom_site_label_3
_geom_torsion_atom_site_label_4
_geom_torsion
C2 N1 C1 O1 176.6(3)
C16 N1 C1 O1 -5.0(5)
C2 N1 C1 C4 -3.9(4)
C16 N1 C1 C4 174.5(3)
C1 N1 C2 O2 -179.9(3)
C16 N1 C2 O2 1.7(5)
C1 N1 C2 C3 -0.8(4)
C16 N1 C2 C3 -179.2(3)
O2 C2 C3 C4 -175.9(3)
N1 C2 C3 C4 5.0(3)
O2 C2 C3 C7 -59.1(4)
N1 C2 C3 C7 121.8(3)
O1 C1 C4 C5 74.8(5)
N1 C1 C4 C5 -104.7(3)
O1 C1 C4 C3 -173.8(3)
N1 C1 C4 C3 6.8(4)
C2 C3 C4 C1 -6.9(3)
C7 C3 C4 C1 -127.1(3)
C2 C3 C4 C5 110.9(3)
C7 C3 C4 C5 -9.4(3)
C1 C4 C5 C6 117.7(3)
C3 C4 C5 C6 4.9(3)
C4 C5 C6 C8 179.9(3)
C4 C5 C6 C7 1.8(4)
C5 C6 C7 C10 114.4(3)
C8 C6 C7 C10 -63.8(4)
C5 C6 C7 C3 -7.6(3)
C8 C6 C7 C3 174.3(3)
C2 C3 C7 C10 132.8(3)
C4 C3 C7 C10 -112.7(3)
C2 C3 C7 C6 -104.3(3)
C4 C3 C7 C6 10.2(3)
C5 C6 C8 O3 175.5(3)
C7 C6 C8 O3 -6.6(4)
C5 C6 C8 C9 -6.4(4)
C7 C6 C8 C9 171.5(3)
C6 C7 C10 C11 -32.7(4)
C3 C7 C10 C11 83.3(4)
C6 C7 C10 C15 151.2(3)
C3 C7 C10 C15 -92.8(4)
C15 C10 C11 C12 1.4(5)
C7 C10 C11 C12 -174.9(3)
C10 C11 C12 C13 -0.7(5)
C11 C12 C13 C14 0.1(6)
C11 C12 C13 Br1 176.8(3)
C12 C13 C14 C15 -0.1(6)
Br1 C13 C14 C15 -176.8(3)
C13 C14 C15 C10 0.8(6)
C11 C10 C15 C14 -1.4(5)
C7 C10 C15 C14 174.9(4)
